data_7005731
loop_
_publ_author_name
'Jakonen, Minna'
'Hirva, Pipsa'
'Haukka, Matti'
'Chardon-Noblat, Sylvie'
'Lafolet, Fr\'ed\'eric'
'Chauvin, J\'er\^ome'
'Deronzier, Alain'

_publ_section_title
;
 An alternative synthesis method for [Os(NN)(CO)(2)X(2)] complexes (NN
 = 2,2'-bipyridine, 4,4'-dimethyl-2,2'-bipyridine; X = Cl, Br, I).
 Electrochemical and photochemical properties and behavior.
;
_journal_issue 30
_journal_name_full 'Dalton transactions (Cambridge, England : 2003)'
_journal_page_first 3314
_journal_page_last 3324
_journal_paper_doi 10.1039/b704931e
_journal_year 2007
_chemical_absolute_configuration unk
_chemical_formula_moiety 'C12 H8 Br2 N2 O2 Os'
_chemical_formula_sum 'C12 H8 Br2 N2 O2 Os'
_chemical_formula_weight 562.22
_chemical_name_systematic
;
?
;
_space_group_IT_number 7
_symmetry_cell_setting monoclinic
_symmetry_space_group_name_Hall 'P -2yac'
_symmetry_space_group_name_H-M 'P 1 n 1'
_atom_sites_solution_hydrogens geom
_atom_sites_solution_primary direct
_atom_sites_solution_secondary difmap
_audit_creation_method SHELXL-97
_cell_angle_alpha 90.00
_cell_angle_beta 102.933(3)
_cell_angle_gamma 90.00
_cell_formula_units_Z 2
_cell_length_a 8.2462(4)
_cell_length_b 6.9197(2)
_cell_length_c 12.6228(4)
_cell_measurement_reflns_used 2059
_cell_measurement_temperature 120(2)
_cell_measurement_theta_max 27.48
_cell_measurement_theta_min 1.00
_cell_volume 702.00(5)
_computing_cell_refinement 'EvalCCD (Duisenberg, 1998-2003)'
_computing_data_collection 'Collect (Bruker AXS BV, 1997-2004)'
_computing_data_reduction 'EvalCCD (Duisenberg, 1998-2003)'
_computing_molecular_graphics 'Diamond v.3.1d (Brandenburg, 2006)'
_computing_publication_material 'SHELXL-97 (Sheldrick, 1997)'
_computing_structure_refinement 'SHELXL-97 (Sheldrick, 1997)'
_computing_structure_solution 'SHELXS-97 (Sheldrick, 1997)'
_diffrn_ambient_temperature 120(2)
_diffrn_detector_area_resol_mean 9
_diffrn_measured_fraction_theta_full 0.998
_diffrn_measured_fraction_theta_max 0.998
_diffrn_measurement_device '95mm CCD camera on \k-goniostat'
_diffrn_measurement_device_type 'Nonius KappaCCD'
_diffrn_measurement_method '\f scans and \w scans with \k offset'
_diffrn_radiation_monochromator 'horizontally mounted graphite crystal'
_diffrn_radiation_source 'fine-focus sealed tube'
_diffrn_radiation_type MoK\a
_diffrn_radiation_wavelength 0.71073
_diffrn_reflns_av_R_equivalents 0.0312
_diffrn_reflns_av_sigmaI/netI 0.0572
_diffrn_reflns_limit_h_max 10
_diffrn_reflns_limit_h_min -10
_diffrn_reflns_limit_k_max 8
_diffrn_reflns_limit_k_min -8
_diffrn_reflns_limit_l_max 16
_diffrn_reflns_limit_l_min -16
_diffrn_reflns_number 5810
_diffrn_reflns_theta_full 27.49
_diffrn_reflns_theta_max 27.49
_diffrn_reflns_theta_min 2.94
_exptl_absorpt_coefficient_mu 14.771
_exptl_absorpt_correction_T_max 0.3069
_exptl_absorpt_correction_T_min 0.1827
_exptl_absorpt_correction_type multi-scan
_exptl_absorpt_process_details 'SADABS v.2.10 (Sheldrick, 2003)'
_exptl_crystal_colour green
_exptl_crystal_density_diffrn 2.660
_exptl_crystal_density_method 'not measured'
_exptl_crystal_description block
_exptl_crystal_F_000 512
_exptl_crystal_size_max 0.13
_exptl_crystal_size_mid 0.10
_exptl_crystal_size_min 0.08
_refine_diff_density_max 0.801
_refine_diff_density_min -0.924
_refine_diff_density_rms 0.184
_refine_ls_abs_structure_details 'Flack H D (1983), Acta Cryst. A39, 876-881'
_refine_ls_abs_structure_Flack 0.001(12)
_refine_ls_extinction_method none
_refine_ls_goodness_of_fit_ref 0.922
_refine_ls_hydrogen_treatment constr
_refine_ls_matrix_type full
_refine_ls_number_parameters 172
_refine_ls_number_reflns 2972
_refine_ls_number_restraints 2
_refine_ls_restrained_S_all 0.922
_refine_ls_R_factor_all 0.0310
_refine_ls_R_factor_gt 0.0255
_refine_ls_shift/su_max 0.001
_refine_ls_shift/su_mean 0.000
_refine_ls_structure_factor_coef Fsqd
_refine_ls_weighting_details 'calc w=1/[\s^2^(Fo^2^)+(0.0000P)^2^+0.0000P] where P=(Fo^2^+2Fc^2^)/3'
_refine_ls_weighting_scheme calc
_refine_ls_wR_factor_gt 0.0442
_refine_ls_wR_factor_ref 0.0457
_reflns_number_gt 2798
_reflns_number_total 2972
_reflns_threshold_expression >2sigma(I)
_cod_data_source_file b704931e.txt
_cod_data_source_block 3
_cod_original_sg_symbol_H-M 'P n'
_cod_database_code 7005731

loop_
_symmetry_equiv_pos_as_xyz
'x, y, z'
'x+1/2, -y, z+1/2'

loop_
_atom_site_label
_atom_site_type_symbol
_atom_site_fract_x
_atom_site_fract_y
_atom_site_fract_z
_atom_site_U_iso_or_equiv
_atom_site_adp_type
_atom_site_occupancy
_atom_site_symmetry_multiplicity
_atom_site_calc_flag
_atom_site_refinement_flags
_atom_site_disorder_assembly
_atom_site_disorder_group
Os1 Os 0.20091(4) 0.21953(3) 0.87606(3) 0.01025(6) Uani 1 1 d . . .
Br1 Br 0.02972(8) 0.41349(10) 0.72127(6) 0.01903(15) Uani 1 1 d . . .
Br2 Br 0.34515(7) 0.03540(9) 1.04295(5) 0.01845(16) Uani 1 1 d . . .
O1 O 0.5013(6) 0.4667(7) 0.8854(4) 0.0241(12) Uani 1 1 d . . .
O2 O 0.3248(6) -0.0546(7) 0.7273(4) 0.0248(12) Uani 1 1 d . . .
N1 N -0.0183(6) 0.0617(7) 0.8811(4) 0.0106(11) Uani 1 1 d . . .
N2 N 0.0884(7) 0.3891(7) 0.9812(4) 0.0124(12) Uani 1 1 d . . .
C1 C 0.3904(9) 0.3777(10) 0.8816(5) 0.0158(15) Uani 1 1 d . . .
C2 C 0.2791(8) 0.0486(10) 0.7822(6) 0.0157(15) Uani 1 1 d . . .
C10 C -0.0642(8) -0.1044(9) 0.8282(5) 0.0152(14) Uani 1 1 d . . .
H10 H 0.0051 -0.1575 0.7848 0.018 Uiso 1 1 calc R . .
C11 C -0.2086(8) -0.2016(10) 0.8342(6) 0.0195(15) Uani 1 1 d . . .
H11 H -0.2392 -0.3175 0.7944 0.023 Uiso 1 1 calc R . .
C12 C -0.3077(9) -0.1262(9) 0.8996(5) 0.0164(16) Uani 1 1 d . . .
H12 H -0.4070 -0.1901 0.9060 0.020 Uiso 1 1 calc R . .
C13 C -0.2590(8) 0.0439(9) 0.9554(6) 0.0168(14) Uani 1 1 d . . .
H13 H -0.3243 0.0968 1.0015 0.020 Uiso 1 1 calc R . .
C14 C -0.1150(8) 0.1369(9) 0.9441(5) 0.0125(13) Uani 1 1 d . . .
C15 C -0.0564(8) 0.3199(9) 0.9986(5) 0.0124(13) Uani 1 1 d . . .
C16 C -0.1443(9) 0.4191(9) 1.0639(5) 0.0160(14) Uani 1 1 d . . .
H16 H -0.2463 0.3700 1.0758 0.019 Uiso 1 1 calc R . .
C17 C -0.0799(8) 0.5889(9) 1.1102(5) 0.0163(14) Uani 1 1 d . . .
H17 H -0.1381 0.6596 1.1545 0.020 Uiso 1 1 calc R . .
C18 C 0.0701(8) 0.6590(10) 1.0931(6) 0.0198(15) Uani 1 1 d . . .
H18 H 0.1159 0.7764 1.1257 0.024 Uiso 1 1 calc R . .
C19 C 0.1496(8) 0.5550(9) 1.0284(5) 0.0147(14) Uani 1 1 d . . .
H19 H 0.2522 0.6019 1.0163 0.018 Uiso 1 1 calc R . .

loop_
_atom_site_aniso_label
_atom_site_aniso_U_11
_atom_site_aniso_U_22
_atom_site_aniso_U_33
_atom_site_aniso_U_23
_atom_site_aniso_U_13
_atom_site_aniso_U_12
Os1 0.01010(10) 0.01105(10) 0.01011(11) -0.00071(16) 0.00338(7) -0.00168(16)
Br1 0.0191(4) 0.0204(4) 0.0169(4) 0.0018(3) 0.0027(3) 0.0026(3)
Br2 0.0158(4) 0.0225(4) 0.0170(4) 0.0043(3) 0.0036(3) -0.0016(3)
O1 0.018(3) 0.021(3) 0.032(3) -0.001(2) 0.004(2) -0.007(2)
O2 0.026(3) 0.020(3) 0.030(3) -0.001(2) 0.009(2) 0.004(2)
N1 0.009(3) 0.015(3) 0.008(3) 0.001(2) 0.003(2) 0.003(2)
N2 0.014(3) 0.011(3) 0.011(3) 0.003(2) 0.001(2) 0.001(2)
C1 0.016(4) 0.019(4) 0.012(4) 0.001(3) 0.003(3) 0.012(3)
C2 0.007(3) 0.020(4) 0.019(4) 0.005(3) 0.001(3) -0.004(3)
C10 0.013(3) 0.016(4) 0.018(4) 0.002(3) 0.007(3) 0.006(3)
C11 0.015(4) 0.016(4) 0.026(4) -0.002(3) 0.001(3) -0.005(3)
C12 0.017(4) 0.013(3) 0.018(5) 0.002(3) 0.000(3) -0.001(3)
C13 0.010(3) 0.021(4) 0.020(4) -0.003(3) 0.004(3) 0.000(3)
C14 0.016(3) 0.010(3) 0.011(3) -0.002(3) 0.002(3) -0.001(2)
C15 0.012(3) 0.015(4) 0.011(3) 0.006(3) 0.005(3) 0.005(2)
C16 0.024(4) 0.014(3) 0.014(4) 0.003(3) 0.011(3) 0.001(3)
C17 0.022(4) 0.015(3) 0.014(3) -0.003(3) 0.007(3) 0.005(3)
C18 0.022(4) 0.012(3) 0.026(4) -0.008(3) 0.006(3) -0.006(3)
C19 0.012(4) 0.019(4) 0.012(4) 0.000(3) 0.002(3) -0.005(3)

loop_
_atom_type_symbol
_atom_type_description
_atom_type_scat_dispersion_real
_atom_type_scat_dispersion_imag
_atom_type_scat_source
C C 0.0033 0.0016 'International Tables Vol C Tables 4.2.6.8 and 6.1.1.4'
H H 0.0000 0.0000 'International Tables Vol C Tables 4.2.6.8 and 6.1.1.4'
N N 0.0061 0.0033 'International Tables Vol C Tables 4.2.6.8 and 6.1.1.4'
O O 0.0106 0.0060 'International Tables Vol C Tables 4.2.6.8 and 6.1.1.4'
Br Br -0.2901 2.4595 'International Tables Vol C Tables 4.2.6.8 and 6.1.1.4'
Os Os -1.2165 7.6030 'International Tables Vol C Tables 4.2.6.8 and 6.1.1.4'

loop_
_geom_angle_atom_site_label_1
_geom_angle_atom_site_label_2
_geom_angle_atom_site_label_3
_geom_angle
_geom_angle_site_symmetry_1
_geom_angle_site_symmetry_3
_geom_angle_publ_flag
C2 Os1 C1 89.5(3) . . yes
C2 Os1 N1 96.3(2) . . ?
C1 Os1 N1 174.3(2) . . ?
C2 Os1 N2 173.1(2) . . ?
C1 Os1 N2 97.4(2) . . ?
N1 Os1 N2 76.85(19) . . yes
C2 Os1 Br2 92.5(2) . . ?
C1 Os1 Br2 91.7(2) . . ?
N1 Os1 Br2 87.73(14) . . ?
N2 Os1 Br2 86.99(14) . . ?
C2 Os1 Br1 93.3(2) . . ?
C1 Os1 Br1 92.0(2) . . ?
N1 Os1 Br1 87.97(14) . . ?
N2 Os1 Br1 86.77(14) . . ?
Br2 Os1 Br1 173.09(2) . . yes
C10 N1 C14 119.1(5) . . ?
C10 N1 Os1 124.9(4) . . ?
C14 N1 Os1 116.0(4) . . ?
C19 N2 C15 119.4(5) . . ?
C19 N2 Os1 125.1(4) . . ?
C15 N2 Os1 115.5(4) . . ?
O1 C1 Os1 178.9(6) . . ?
O2 C2 Os1 179.1(6) . . ?
N1 C10 C11 122.7(6) . . ?
N1 C10 H10 118.7 . . ?
C11 C10 H10 118.7 . . ?
C10 C11 C12 118.6(6) . . ?
C10 C11 H11 120.7 . . ?
C12 C11 H11 120.7 . . ?
C13 C12 C11 118.7(6) . . ?
C13 C12 H12 120.6 . . ?
C11 C12 H12 120.6 . . ?
C12 C13 C14 120.0(6) . . ?
C12 C13 H13 120.0 . . ?
C14 C13 H13 120.0 . . ?
N1 C14 C13 120.9(6) . . ?
N1 C14 C15 115.6(5) . . ?
C13 C14 C15 123.4(5) . . ?
N2 C15 C16 121.2(6) . . ?
N2 C15 C14 116.1(5) . . ?
C16 C15 C14 122.8(6) . . ?
C17 C16 C15 118.2(6) . . ?
C17 C16 H16 120.9 . . ?
C15 C16 H16 120.9 . . ?
C16 C17 C18 120.5(6) . . ?
C16 C17 H17 119.7 . . ?
C18 C17 H17 119.7 . . ?
C19 C18 C17 118.3(6) . . ?
C19 C18 H18 120.9 . . ?
C17 C18 H18 120.9 . . ?
N2 C19 C18 122.4(6) . . ?
N2 C19 H19 118.8 . . ?
C18 C19 H19 118.8 . . ?

loop_
_geom_bond_atom_site_label_1
_geom_bond_atom_site_label_2
_geom_bond_distance
_geom_bond_site_symmetry_2
_geom_bond_publ_flag
Os1 C2 1.887(7) . yes
Os1 C1 1.897(7) . yes
Os1 N1 2.125(5) . yes
Os1 N2 2.133(5) . yes
Os1 Br2 2.5208(8) . yes
Os1 Br1 2.5254(8) . yes
O1 C1 1.094(8) . ?
O2 C2 1.118(8) . ?
N1 C10 1.341(8) . ?
N1 C14 1.350(7) . ?
N2 C19 1.339(8) . ?
N2 C15 1.350(8) . ?
C10 C11 1.384(9) . ?
C10 H10 0.9500 . ?
C11 C12 1.387(8) . ?
C11 H11 0.9500 . ?
C12 C13 1.385(9) . ?
C12 H12 0.9500 . ?
C13 C14 1.386(9) . ?
C13 H13 0.9500 . ?
C14 C15 1.470(9) . ?
C15 C16 1.393(8) . ?
C16 C17 1.366(9) . ?
C16 H16 0.9500 . ?
C17 C18 1.390(9) . ?
C17 H17 0.9500 . ?
C18 C19 1.361(9) . ?
C18 H18 0.9500 . ?
C19 H19 0.9500 . ?
